data_4061359
_journal_name_full Organometallics
_journal_year 2004
_chemical_formula_sum 'C44 H40 Cl4 N6 Pt'
_chemical_formula_weight 989.71
_space_group_IT_number 14
_symmetry_cell_setting monoclinic
_symmetry_space_group_name_Hall '-P 2yn'
_symmetry_space_group_name_H-M 'P 1 21/n 1'
_cell_angle_alpha 90.00
_cell_angle_beta 96.257(19)
_cell_angle_gamma 90.00
_cell_formula_units_Z 2
_cell_length_a 10.927(9)
_cell_length_b 8.539(9)
_cell_length_c 22.646(10)
_cell_measurement_temperature 293(2)
_cell_volume 2100(3)
_diffrn_ambient_temperature 293(2)
_exptl_crystal_density_diffrn 1.565
_cod_depositor_comments
;
The following automatic conversions were performed:
'_symmetry_cell_setting' value 'Monoclinic' changed to 'monoclinic'
according to '/home/saulius/struct/CIF-dictionaries/cif_core.dic'
dictionary named 'cif_core.dic' version 2.4.1 from 2010-06-29.

Automatic conversion script
Id: cif_fix_enum 1527 2010-12-29 10:47:43Z saulius 
;
_cod_original_sg_symbol_H-M 'P 21/n'
_cod_database_code 4061359

loop_
_symmetry_equiv_pos_as_xyz
'x, y, z'
'-x+1/2, y+1/2, -z+1/2'
'-x, -y, -z'
'x-1/2, -y-1/2, z-1/2'

loop_
_atom_site_label
_atom_site_type_symbol
_atom_site_fract_x
_atom_site_fract_y
_atom_site_fract_z
_atom_site_U_iso_or_equiv
_atom_site_adp_type
_atom_site_occupancy
_atom_site_symmetry_multiplicity
_atom_site_calc_flag
_atom_site_refinement_flags
_atom_site_disorder_assembly
_atom_site_disorder_group
Pt1 Pt 0.5000 0.0000 0.5000 0.03758(15) Uani 1 2 d S . .
N1 N 0.3381(6) 0.2689(7) 0.5320(3) 0.0442(16) Uani 1 1 d . . .
N2 N 0.4194(6) 0.3199(6) 0.4524(3) 0.0403(15) Uani 1 1 d . . .
C1 C 0.4113(7) 0.2099(8) 0.4945(3) 0.0362(18) Uani 1 1 d . . .
C2 C 0.3491(8) 0.4507(9) 0.4627(4) 0.058(2) Uani 1 1 d . . .
H2A H 0.3386 0.5416 0.4401 0.069 Uiso 1 1 calc R . .
C3 C 0.2992(7) 0.4153(9) 0.5136(4) 0.054(2) Uani 1 1 d . . .
H3A H 0.2473 0.4797 0.5327 0.065 Uiso 1 1 calc R . .
C4 C 0.2982(8) 0.1826(8) 0.5828(3) 0.048(2) Uani 1 1 d . . .
H4A H 0.3548 0.0968 0.5930 0.058 Uiso 1 1 calc R . .
H4B H 0.2173 0.1382 0.5715 0.058 Uiso 1 1 calc R . .
C5 C 0.2929(8) 0.2858(9) 0.6370(4) 0.046(2) Uani 1 1 d . . .
C6 C 0.1829(7) 0.3428(9) 0.6519(3) 0.0446(19) Uani 1 1 d . . .
C7 C 0.0652(9) 0.3103(10) 0.6188(4) 0.065(3) Uani 1 1 d . . .
H7A H 0.0620 0.2474 0.5852 0.078 Uiso 1 1 calc R . .
C8 C -0.0407(9) 0.3693(12) 0.6357(5) 0.076(3) Uani 1 1 d . . .
H8A H -0.1151 0.3449 0.6136 0.091 Uiso 1 1 calc R . .
C9 C -0.0410(11) 0.4655(12) 0.6852(6) 0.087(4) Uani 1 1 d . . .
H9A H -0.1148 0.5057 0.6955 0.105 Uiso 1 1 calc R . .
C10 C 0.0654(9) 0.5005(12) 0.7182(5) 0.072(3) Uani 1 1 d . . .
H10A H 0.0643 0.5644 0.7514 0.087 Uiso 1 1 calc R . .
C11 C 0.1799(8) 0.4407(10) 0.7030(4) 0.050(2) Uani 1 1 d . . .
C12 C 0.2907(9) 0.4776(11) 0.7355(4) 0.064(2) Uani 1 1 d . . .
H12A H 0.2892 0.5440 0.7679 0.077 Uiso 1 1 calc R . .
C13 C 0.4012(9) 0.4227(11) 0.7228(4) 0.057(2) Uani 1 1 d . . .
C14 C 0.5143(11) 0.4603(13) 0.7572(5) 0.087(4) Uani 1 1 d . . .
H14A H 0.5142 0.5250 0.7903 0.105 Uiso 1 1 calc R . .
C15 C 0.6216(11) 0.4024(17) 0.7421(6) 0.097(4) Uani 1 1 d . . .
H15A H 0.6945 0.4266 0.7655 0.116 Uiso 1 1 calc R . .
C16 C 0.6259(10) 0.3057(14) 0.6916(6) 0.090(4) Uani 1 1 d . . .
H16A H 0.7012 0.2683 0.6821 0.108 Uiso 1 1 calc R . .
C17 C 0.5223(9) 0.2676(12) 0.6573(5) 0.069(3) Uani 1 1 d . . .
H17A H 0.5267 0.2038 0.6244 0.083 Uiso 1 1 calc R . .
C18 C 0.4048(8) 0.3236(9) 0.6707(4) 0.049(2) Uani 1 1 d . . .
C19 C 0.4858(9) 0.3052(9) 0.4008(4) 0.061(2) Uani 1 1 d . . .
H19A H 0.5612 0.2470 0.4115 0.073 Uiso 1 1 calc R . .
H19B H 0.5079 0.4085 0.3877 0.073 Uiso 1 1 calc R . .
C20 C 0.4099(13) 0.2225(14) 0.3506(4) 0.112(5) Uani 1 1 d . . .
H20A H 0.4563 0.2150 0.3171 0.168 Uiso 1 1 calc R . .
H20B H 0.3357 0.2805 0.3396 0.168 Uiso 1 1 calc R . .
H20C H 0.3894 0.1193 0.3632 0.168 Uiso 1 1 calc R . .
C21 C 0.3415(9) -0.1123(9) 0.4746(4) 0.051(2) Uani 1 1 d . . .
N3 N 0.2558(7) -0.1694(10) 0.4591(4) 0.076(2) Uani 1 1 d . . .
C22 C 0.0516(13) -0.2478(16) 0.5643(6) 0.129(5) Uani 1 1 d . . .
H22A H 0.0821 -0.2493 0.5256 0.154 Uiso 1 1 calc R . .
H22B H 0.0211 -0.3517 0.5718 0.154 Uiso 1 1 calc R . .
Cl1 Cl 0.1752(3) -0.2032(4) 0.61901(17) 0.1188(12) Uani 1 1 d . . .
Cl2 Cl -0.0654(3) -0.1197(5) 0.5626(2) 0.1370(14) Uani 1 1 d . . .

loop_
_atom_site_aniso_label
_atom_site_aniso_U_11
_atom_site_aniso_U_22
_atom_site_aniso_U_33
_atom_site_aniso_U_23
_atom_site_aniso_U_13
_atom_site_aniso_U_12
Pt1 0.0542(3) 0.02733(19) 0.0340(2) -0.0002(3) 0.01754(16) 0.0070(3)
N1 0.063(4) 0.036(3) 0.037(4) 0.005(3) 0.024(3) 0.014(3)
N2 0.060(4) 0.035(3) 0.028(3) 0.003(3) 0.016(3) 0.013(3)
C1 0.050(5) 0.031(4) 0.027(4) 0.002(3) 0.002(4) 0.009(3)
C2 0.072(6) 0.041(5) 0.062(6) 0.008(4) 0.016(5) 0.014(4)
C3 0.061(5) 0.036(4) 0.066(7) -0.003(4) 0.016(5) 0.021(4)
C4 0.075(6) 0.044(4) 0.031(4) -0.001(4) 0.028(4) 0.001(4)
C5 0.062(5) 0.041(4) 0.040(5) 0.010(4) 0.022(4) -0.003(4)
C6 0.059(5) 0.044(4) 0.035(5) -0.009(4) 0.024(4) -0.007(4)
C7 0.076(7) 0.069(6) 0.055(6) -0.019(5) 0.029(5) -0.001(5)
C8 0.059(6) 0.080(7) 0.091(9) -0.003(6) 0.018(6) -0.013(5)
C9 0.080(7) 0.081(9) 0.109(10) -0.016(7) 0.044(7) 0.004(6)
C10 0.084(6) 0.064(5) 0.075(6) -0.021(7) 0.032(5) 0.010(7)
C11 0.064(6) 0.061(5) 0.029(4) -0.006(4) 0.028(4) -0.003(4)
C12 0.081(6) 0.059(6) 0.057(6) -0.012(5) 0.031(5) -0.005(5)
C13 0.067(6) 0.072(5) 0.034(5) 0.010(4) 0.010(5) -0.009(5)
C14 0.084(7) 0.099(10) 0.078(8) 0.003(6) 0.003(6) -0.017(6)
C15 0.071(8) 0.135(11) 0.080(9) 0.031(8) -0.012(7) -0.025(8)
C16 0.068(7) 0.103(9) 0.100(10) 0.043(8) 0.022(7) 0.018(7)
C17 0.067(7) 0.083(7) 0.061(7) 0.024(6) 0.024(6) 0.006(5)
C18 0.067(6) 0.051(5) 0.035(5) 0.011(4) 0.026(4) 0.004(4)
C19 0.094(7) 0.040(5) 0.055(6) 0.009(4) 0.034(5) 0.016(5)
C20 0.212(14) 0.102(9) 0.028(6) -0.006(6) 0.045(8) -0.009(9)
C21 0.060(6) 0.033(4) 0.065(6) -0.012(4) 0.029(5) 0.012(4)
N3 0.049(5) 0.089(6) 0.089(7) -0.011(5) 0.007(5) 0.013(4)
C22 0.184(14) 0.110(10) 0.096(11) 0.007(8) 0.033(10) 0.055(10)
Cl1 0.110(2) 0.140(3) 0.109(3) 0.042(2) 0.026(2) 0.007(2)
Cl2 0.120(3) 0.159(3) 0.132(3) -0.007(3) 0.012(2) 0.037(3)

loop_
_geom_bond_atom_site_label_1
_geom_bond_atom_site_label_2
_geom_bond_distance
_geom_bond_site_symmetry_2
_geom_bond_publ_flag
Pt1 C21 2.009(10) . ?
Pt1 C21 2.009(10) 3_656 ?
Pt1 C1 2.035(7) . ?
Pt1 C1 2.035(7) 3_656 ?
N1 C1 1.327(8) . ?
N1 C3 1.371(9) . ?
N1 C4 1.472(9) . ?
N2 C1 1.349(8) . ?
N2 C2 1.390(9) . ?
N2 C19 1.445(10) . ?
C2 C3 1.362(11) . ?
C2 H2A 0.9300 . ?
C3 H3A 0.9300 . ?
C4 C5 1.517(10) . ?
C4 H4A 0.9700 . ?
C4 H4B 0.9700 . ?
C5 C6 1.372(10) . ?
C5 C18 1.407(11) . ?
C6 C11 1.429(11) . ?
C6 C7 1.444(12) . ?
C7 C8 1.355(12) . ?
C7 H7A 0.9300 . ?
C8 C9 1.389(14) . ?
C8 H8A 0.9300 . ?
C9 C10 1.345(15) . ?
C9 H9A 0.9300 . ?
C10 C11 1.428(12) . ?
C10 H10A 0.9300 . ?
C11 C12 1.383(12) . ?
C12 C13 1.355(12) . ?
C12 H12A 0.9300 . ?
C13 C14 1.424(14) . ?
C13 C18 1.456(12) . ?
C14 C15 1.351(16) . ?
C14 H14A 0.9300 . ?
C15 C16 1.416(16) . ?
C15 H15A 0.9300 . ?
C16 C17 1.341(14) . ?
C16 H16A 0.9300 . ?
C17 C18 1.433(12) . ?
C17 H17A 0.9300 . ?
C19 C20 1.507(14) . ?
C19 H19A 0.9700 . ?
C19 H19B 0.9700 . ?
C20 H20A 0.9600 . ?
C20 H20B 0.9600 . ?
C20 H20C 0.9600 . ?
C21 N3 1.079(10) . ?
C22 Cl2 1.680(12) . ?
C22 Cl1 1.772(15) . ?
C22 H22A 0.9700 . ?
C22 H22B 0.9700 . ?
